data_2214388
loop_
_publ_author_name
'Rui-Qing Yang'
'Yong-Rong Xie'

_publ_section_title
;
 A monoclinic polymorph of hypoxanthine
;
_journal_coeditor_code SG2177
_journal_issue 7
_journal_name_full 'Acta Crystallographica Section E'
_journal_page_first o3309
_journal_page_last o3309
_journal_paper_doi 10.1107/S1600536807030164
_journal_volume 63
_journal_year 2007
_chemical_formula_iupac 'C5 H4 N4 O'
_chemical_formula_moiety 'C5 H4 N4 O'
_chemical_formula_sum 'C5 H4 N4 O'
_chemical_formula_weight 136.12
_chemical_name_common
;
hypoxanthine
;
_chemical_name_systematic
;
1,7-dihydro-6<i>H</i>-purin-6-one
;
_space_group_IT_number 14
_symmetry_cell_setting monoclinic
_symmetry_space_group_name_Hall '-P 2ybc'
_symmetry_space_group_name_H-M 'P 1 21/c 1'
_atom_sites_solution_hydrogens geom
_atom_sites_solution_primary direct
_atom_sites_solution_secondary difmap
_audit_creation_method SHELXL-97
_cell_angle_alpha 90.00
_cell_angle_beta 107.469(19)
_cell_angle_gamma 90.00
_cell_formula_units_Z 4
_cell_length_a 3.6725(19)
_cell_length_b 17.960(9)
_cell_length_c 9.010(5)
_cell_measurement_temperature 292(2)
_cell_volume 566.9(5)
_computing_cell_refinement 'SAINT (Bruker, 2004)'
_computing_data_collection 'SMART (Bruker, 2004)'
_computing_data_reduction SAINT
_computing_molecular_graphics 'SHELXTL (Bruker, 2004)'
_computing_publication_material SHELXTL
_computing_structure_refinement 'SHELXL97 (Sheldrick, 1997)'
_computing_structure_solution 'SHELXS97 (Sheldrick, 1997)'
_diffrn_ambient_temperature 292(2)
_diffrn_measured_fraction_theta_full 0.992
_diffrn_measured_fraction_theta_max 0.992
_diffrn_measurement_device_type 'Bruker SMART APEXII CCD area-detector'
_diffrn_measurement_method '\f and \w'
_diffrn_radiation_monochromator graphite
_diffrn_radiation_source 'fine-focus sealed tube'
_diffrn_radiation_type MoK\a
_diffrn_radiation_wavelength 0.71073
_diffrn_reflns_av_R_equivalents 0.0156
_diffrn_reflns_av_sigmaI/netI 0.0187
_diffrn_reflns_limit_h_max 4
_diffrn_reflns_limit_h_min -4
_diffrn_reflns_limit_k_max 21
_diffrn_reflns_limit_k_min -22
_diffrn_reflns_limit_l_max 11
_diffrn_reflns_limit_l_min -6
_diffrn_reflns_number 2981
_diffrn_reflns_theta_full 25.99
_diffrn_reflns_theta_max 25.99
_diffrn_reflns_theta_min 2.27
_diffrn_standards_decay_% 0
_diffrn_standards_interval_count 0
_diffrn_standards_interval_time 0
_diffrn_standards_number 0
_exptl_absorpt_coefficient_mu 0.121
_exptl_absorpt_correction_T_max 0.988
_exptl_absorpt_correction_T_min 0.979
_exptl_absorpt_correction_type multi-scan
_exptl_absorpt_process_details '(SADABS; Sheldrick, 1996)'
_exptl_crystal_colour colorless
_exptl_crystal_density_diffrn 1.595
_exptl_crystal_density_method 'not measured'
_exptl_crystal_description plate
_exptl_crystal_F_000 280
_exptl_crystal_size_max 0.482
_exptl_crystal_size_mid 0.125
_exptl_crystal_size_min 0.106
_refine_diff_density_max 0.185
_refine_diff_density_min -0.189
_refine_ls_extinction_coef 0.067(11)
_refine_ls_extinction_expression Fc^*^=kFc[1+0.001xFc^2^\l^3^/sin(2\q)]^-1/4^
_refine_ls_extinction_method SHELXL97
_refine_ls_goodness_of_fit_ref 1.039
_refine_ls_hydrogen_treatment constr
_refine_ls_matrix_type full
_refine_ls_number_parameters 92
_refine_ls_number_reflns 1113
_refine_ls_number_restraints 0
_refine_ls_restrained_S_all 1.039
_refine_ls_R_factor_all 0.0406
_refine_ls_R_factor_gt 0.0356
_refine_ls_shift/su_max 0.000
_refine_ls_shift/su_mean 0.000
_refine_ls_structure_factor_coef Fsqd
_refine_ls_weighting_details 'calc w=1/[\s^2^(Fo^2^)+(0.0758P)^2^+0.069P] where P=(Fo^2^+2Fc^2^)/3'
_refine_ls_weighting_scheme calc
_refine_ls_wR_factor_gt 0.1049
_refine_ls_wR_factor_ref 0.1088
_reflns_number_gt 964
_reflns_number_total 1113
_reflns_threshold_expression I>2sigma(I)
_cod_data_source_file sg2177.cif
_cod_data_source_block I
_cod_original_sg_symbol_H-M 'P 21/c'
_cod_database_code 2214388
_cod_database_fobs_code 2214388

loop_
_symmetry_equiv_pos_as_xyz
'x, y, z'
'-x, y+1/2, -z+1/2'
'-x, -y, -z'
'x, -y-1/2, z-1/2'

loop_
_atom_site_type_symbol
_atom_site_label
_atom_site_fract_x
_atom_site_fract_y
_atom_site_fract_z
_atom_site_U_iso_or_equiv
_atom_site_adp_type
_atom_site_calc_flag
_atom_site_refinement_flags
_atom_site_occupancy
O O1 0.5544(3) 0.40375(5) 0.51583(12) 0.0469(3) Uani d . 1
N N1 0.1515(3) 0.46886(6) 0.31417(13) 0.0374(3) Uani d . 1
H H1 0.2213 0.5107 0.3658 0.045 Uiso calc R 1
N N2 -0.2451(3) 0.41739(6) 0.08071(13) 0.0388(3) Uani d . 1
N N3 0.2692(3) 0.26683(6) 0.31153(13) 0.0367(3) Uani d . 1
N N4 -0.1664(3) 0.28307(6) 0.08049(13) 0.0377(3) Uani d . 1
H H4 -0.3275 0.2721 -0.0109 0.045 Uiso calc R 1
C C1 0.3174(4) 0.40330(7) 0.38534(16) 0.0339(3) Uani d . 1
C C2 -0.1094(4) 0.47339(8) 0.17154(16) 0.0395(4) Uani d . 1
H H2 -0.2006 0.5216 0.1350 0.047 Uiso calc R 1
C C3 -0.0906(4) 0.35170(7) 0.14506(15) 0.0329(3) Uani d . 1
C C4 0.1784(3) 0.34128(7) 0.28815(14) 0.0317(3) Uani d . 1
C C5 0.0550(4) 0.23473(8) 0.18446(16) 0.0394(4) Uani d . 1
H H5 0.0552 0.1826 0.1670 0.047 Uiso calc R 1

loop_
_atom_site_aniso_label
_atom_site_aniso_U_11
_atom_site_aniso_U_22
_atom_site_aniso_U_33
_atom_site_aniso_U_12
_atom_site_aniso_U_13
_atom_site_aniso_U_23
O1 0.0569(7) 0.0343(6) 0.0312(6) -0.0004(4) -0.0145(5) -0.0024(4)
N1 0.0449(7) 0.0273(6) 0.0308(7) 0.0004(4) -0.0026(5) 0.0000(4)
N2 0.0406(6) 0.0380(7) 0.0284(6) 0.0014(5) -0.0038(5) 0.0046(5)
N3 0.0422(6) 0.0294(6) 0.0289(6) 0.0001(4) -0.0039(5) 0.0000(4)
N4 0.0407(6) 0.0380(7) 0.0233(6) -0.0042(4) -0.0075(5) -0.0041(4)
C1 0.0358(6) 0.0322(7) 0.0261(7) -0.0012(5) -0.0023(5) 0.0016(5)
C2 0.0429(7) 0.0355(7) 0.0318(8) 0.0036(5) -0.0013(6) 0.0062(5)
C3 0.0340(6) 0.0348(7) 0.0244(7) -0.0014(5) 0.0004(5) 0.0012(5)
C4 0.0338(7) 0.0299(7) 0.0247(7) -0.0005(5) -0.0014(5) 0.0018(5)
C5 0.0446(8) 0.0320(7) 0.0317(8) -0.0016(5) -0.0035(6) -0.0029(5)

loop_
_atom_type_symbol
_atom_type_description
_atom_type_scat_dispersion_real
_atom_type_scat_dispersion_imag
_atom_type_scat_source
C C 0.0033 0.0016 'International Tables Vol C Tables 4.2.6.8 and 6.1.1.4'
H H 0.0000 0.0000 'International Tables Vol C Tables 4.2.6.8 and 6.1.1.4'
N N 0.0061 0.0033 'International Tables Vol C Tables 4.2.6.8 and 6.1.1.4'
O O 0.0106 0.0060 'International Tables Vol C Tables 4.2.6.8 and 6.1.1.4'

loop_
_geom_angle_atom_site_label_1
_geom_angle_atom_site_label_2
_geom_angle_atom_site_label_3
_geom_angle
C2 N1 C1 125.10(11)
C2 N1 H1 117.4
C1 N1 H1 117.4
C2 N2 C3 111.78(12)
C5 N3 C4 103.81(11)
C5 N4 C3 106.41(11)
C5 N4 H4 126.8
C3 N4 H4 126.8
O1 C1 N1 121.29(11)
O1 C1 C4 127.93(11)
N1 C1 C4 110.78(12)
N2 C2 N1 125.43(13)
N2 C2 H2 117.3
N1 C2 H2 117.3
N4 C3 N2 126.84(12)
N4 C3 C4 105.93(11)
N2 C3 C4 127.22(12)
N3 C4 C3 110.26(11)
N3 C4 C1 130.06(12)
C3 C4 C1 119.69(12)
N3 C5 N4 113.58(13)
N3 C5 H5 123.2
N4 C5 H5 123.2

loop_
_geom_bond_atom_site_label_1
_geom_bond_atom_site_label_2
_geom_bond_distance
O1 C1 1.2352(17)
N1 C2 1.3553(18)
N1 C1 1.3908(17)
N1 H1 0.8800
N2 C2 1.2980(18)
N2 C3 1.3612(17)
N3 C5 1.3118(17)
N3 C4 1.3788(18)
N4 C5 1.3546(17)
N4 C3 1.3557(17)
N4 H4 0.8800
C1 C4 1.4141(18)
C2 H2 0.9500
C3 C4 1.3815(19)
C5 H5 0.9500

loop_
_geom_hbond_atom_site_label_D
_geom_hbond_atom_site_label_H
_geom_hbond_atom_site_label_A
_geom_hbond_site_symmetry_A
_geom_hbond_distance_DH
_geom_hbond_distance_HA
_geom_hbond_distance_DA
_geom_hbond_angle_DHA
N1 H1 O1 3_666 0.88 1.91 2.7846(18) 171.8
N4 H4 N3 4_465 0.88 1.95 2.8208(19) 167.9
C2 H2 N2 3_465 0.95 2.60 3.376(2) 139.4
C5 H5 O1 4_465 0.95 2.48 3.1933(19) 132.1

loop_
_cod_related_entry_id
_cod_related_entry_database
_cod_related_entry_code
1 ChemSpider 768
